data_7125412
loop_
_publ_author_name
'Huang, Ke-Bin'
'Wang, Feng-Yang'
'Feng, Hai-Wen'
'Luo, Hejiang'
'Long, Yan'
'Zou, Taotao'
'Chan, Albert S. C.'
'Liu, Rong'
'Zou, Huahong'
'Chen, Zhen-Feng'
'Liu, Yan-Cheng'
'Liu, You-Nian'
'Liang, Hong'

_publ_section_title
;
 An aminophosphonate ester ligand-containing platinum(ii) complex induces
 potent immunogenic cell death in vitro and elicits effective anti-tumour
 immune responses in vivo.
;
_journal_issue 87
_journal_name_full 'Chemical communications (Cambridge, England)'
_journal_page_first 13066
_journal_page_last 13069
_journal_paper_doi 10.1039/c9cc06563f
_journal_volume 55
_journal_year 2019
_chemical_formula_sum 'C16 H19 Cl4 N2 O3 P Pt'
_chemical_formula_weight 655.19
_space_group_IT_number 14
_space_group_name_Hall '-P 2ybc'
_space_group_name_H-M_alt 'P 1 21/c 1'
_symmetry_cell_setting monoclinic
_symmetry_space_group_name_H-M 'P 1 21/c 1'
_atom_sites_solution_hydrogens geom
_atom_sites_solution_primary direct
_atom_sites_solution_secondary difmap
_audit_creation_method SHELXL-97
_audit_update_record
;
2017-04-06 deposited with the CCDC.	2019-09-23 downloaded from the CCDC.
;
_cell_angle_alpha 90.00
_cell_angle_beta 104.267(2)
_cell_angle_gamma 90.00
_cell_formula_units_Z 4
_cell_length_a 8.1410(12)
_cell_length_b 17.253(3)
_cell_length_c 16.187(3)
_cell_measurement_reflns_used 156
_cell_measurement_temperature 296(2)
_cell_measurement_theta_max 21.02
_cell_measurement_theta_min 3
_cell_volume 2203.5(6)
_computing_structure_refinement 'SHELXL-97 (Sheldrick, 1997)'
_computing_structure_solution 'SHELXS-97 (Sheldrick, 1990)'
_diffrn_ambient_temperature 296(2)
_diffrn_measured_fraction_theta_full 0.997
_diffrn_measured_fraction_theta_max 0.997
_diffrn_measurement_device_type 'Bruker Apex Duo'
_diffrn_radiation_monochromator graphite
_diffrn_radiation_source 'fine-focus sealed tube'
_diffrn_radiation_type MoK\a
_diffrn_radiation_wavelength 0.71073
_diffrn_reflns_av_R_equivalents 0.0436
_diffrn_reflns_av_sigmaI/netI 0.0290
_diffrn_reflns_limit_h_max 10
_diffrn_reflns_limit_h_min -10
_diffrn_reflns_limit_k_max 21
_diffrn_reflns_limit_k_min -21
_diffrn_reflns_limit_l_max 20
_diffrn_reflns_limit_l_min -20
_diffrn_reflns_number 26711
_diffrn_reflns_theta_full 26.37
_diffrn_reflns_theta_max 26.37
_diffrn_reflns_theta_min 1.75
_exptl_absorpt_coefficient_mu 6.944
_exptl_absorpt_correction_T_max 0.5435
_exptl_absorpt_correction_T_min 0.2221
_exptl_absorpt_correction_type multi-scan
_exptl_absorpt_process_details sadabs
_exptl_crystal_colour colorless
_exptl_crystal_density_diffrn 1.975
_exptl_crystal_density_method 'not measured'
_exptl_crystal_description block
_exptl_crystal_F_000 1256
_exptl_crystal_size_max 0.31
_exptl_crystal_size_mid 0.22
_exptl_crystal_size_min 0.10
_refine_diff_density_max 0.722
_refine_diff_density_min -0.631
_refine_diff_density_rms 0.091
_refine_ls_extinction_method none
_refine_ls_goodness_of_fit_ref 1.016
_refine_ls_hydrogen_treatment mixed
_refine_ls_matrix_type full
_refine_ls_number_parameters 250
_refine_ls_number_reflns 4497
_refine_ls_number_restraints 0
_refine_ls_restrained_S_all 1.016
_refine_ls_R_factor_all 0.0387
_refine_ls_R_factor_gt 0.0242
_refine_ls_shift/su_max 0.003
_refine_ls_shift/su_mean 0.000
_refine_ls_structure_factor_coef Fsqd
_refine_ls_weighting_details 'calc w=1/[\s^2^(Fo^2^)+(0.0196P)^2^+2.2987P] where P=(Fo^2^+2Fc^2^)/3'
_refine_ls_weighting_scheme calc
_refine_ls_wR_factor_gt 0.0495
_refine_ls_wR_factor_ref 0.0549
_reflns_number_gt 3485
_reflns_number_total 4497
_reflns_threshold_expression >2sigma(I)
_cod_data_source_file c9cc06563f2.cif
_cod_data_source_block aaaa_CCDC1
_cod_original_sg_symbol_H-M P21/c
_cod_database_code 7125412

loop_
_symmetry_equiv_pos_as_xyz
'x, y, z'
'-x, y+1/2, -z+1/2'
'-x, -y, -z'
'x, -y-1/2, z-1/2'

loop_
_atom_site_label
_atom_site_type_symbol
_atom_site_fract_x
_atom_site_fract_y
_atom_site_fract_z
_atom_site_U_iso_or_equiv
_atom_site_adp_type
_atom_site_occupancy
_atom_site_symmetry_multiplicity
_atom_site_calc_flag
_atom_site_refinement_flags
Pt1 Pt 0.49502(2) 0.725614(8) 0.751300(9) 0.03321(6) Uani 1 1 d .
P2 P 0.81775(14) 0.77323(7) 0.95460(7) 0.0434(3) Uani 1 1 d .
Cl4 Cl 0.41552(17) 0.78593(6) 0.62100(7) 0.0534(3) Uani 1 1 d .
Cl5 Cl 0.26617(17) 0.99055(7) 0.98383(9) 0.0605(3) Uani 1 1 d .
Cl6 Cl 0.57576(18) 0.61664(7) 0.69162(7) 0.0596(3) Uani 1 1 d .
Cl7 Cl 0.1131(2) 0.42480(8) 0.93030(12) 0.0936(5) Uani 1 1 d .
N1 N 0.4269(4) 0.81478(17) 0.81658(18) 0.0315(7) Uani 1 1 d .
O2 O 0.8196(4) 0.85601(17) 0.9155(2) 0.0530(8) Uani 1 1 d .
C3 C 0.4543(5) 0.6161(2) 0.8865(2) 0.0337(9) Uani 1 1 d .
O4 O 0.9181(4) 0.71483(18) 0.9239(2) 0.0631(9) Uani 1 1 d .
C3AA C 0.4756(5) 0.8079(2) 0.9022(2) 0.0313(8) Uani 1 1 d .
N6 N 0.5672(4) 0.67679(18) 0.87092(19) 0.0339(7) Uani 1 1 d .
C2AA C 0.3013(5) 0.6337(2) 0.9043(3) 0.0426(10) Uani 1 1 d .
H2A H 0.2700 0.6852 0.9075 0.051 Uiso 1 1 calc R
C8 C 0.3314(5) 0.8760(2) 0.7823(3) 0.0403(9) Uani 1 1 d .
H8 H 0.2973 0.8806 0.7233 0.048 Uiso 1 1 calc R
C9 C 0.3297(5) 0.9228(2) 0.9195(3) 0.0388(9) Uani 1 1 d .
C10 C 0.4269(5) 0.8606(2) 0.9554(3) 0.0377(9) Uani 1 1 d .
H10 H 0.4588 0.8542 1.0143 0.045 Uiso 1 1 calc R
C11 C 0.5939(5) 0.7422(2) 0.9350(2) 0.0333(8) Uani 1 1 d .
H11 H 0.5725 0.7231 0.9884 0.040 Uiso 1 1 calc R
O12 O 0.8520(4) 0.7891(2) 1.0518(2) 0.0632(9) Uani 1 1 d .
C13 C 0.5017(6) 0.5397(2) 0.8820(3) 0.0444(11) Uani 1 1 d .
H13 H 0.6047 0.5276 0.8700 0.053 Uiso 1 1 calc R
C14 C 0.3956(7) 0.4813(2) 0.8954(3) 0.0543(13) Uani 1 1 d .
H14 H 0.4271 0.4297 0.8931 0.065 Uiso 1 1 calc R
C15 C 0.2831(5) 0.9317(2) 0.8320(3) 0.0437(10) Uani 1 1 d .
H15 H 0.2204 0.9746 0.8073 0.052 Uiso 1 1 calc R
C16 C 0.8554(7) 0.8709(3) 0.8334(3) 0.0696(15) Uani 1 1 d .
H16A H 0.7777 0.8419 0.7892 0.084 Uiso 1 1 calc R
H16B H 0.9701 0.8548 0.8345 0.084 Uiso 1 1 calc R
C1AA C 0.2443(7) 0.4996(3) 0.9122(3) 0.0515(12) Uani 1 1 d .
C0AA C 0.1944(6) 0.5755(3) 0.9174(3) 0.0504(11) Uani 1 1 d .
H0A H 0.0911 0.5871 0.9294 0.060 Uiso 1 1 calc R
C5AA C 0.8355(8) 0.9553(4) 0.8157(4) 0.0842(18) Uani 1 1 d .
H5AA H 0.8632 0.9665 0.7626 0.126 Uiso 1 1 calc R
H5AC H 0.9101 0.9836 0.8607 0.126 Uiso 1 1 calc R
H5AB H 0.7204 0.9702 0.8122 0.126 Uiso 1 1 calc R
C4AA C 1.0076(8) 0.8201(4) 1.1023(4) 0.103(2) Uani 1 1 d .
H4AA H 1.1019 0.7936 1.0878 0.124 Uiso 1 1 calc R
H4AB H 1.0148 0.8746 1.0888 0.124 Uiso 1 1 calc R
C6AA C 1.0217(8) 0.8121(6) 1.1916(4) 0.126(3) Uani 1 1 d .
H6AA H 1.0201 0.7581 1.2058 0.189 Uiso 1 1 calc R
H6AB H 0.9282 0.8379 1.2062 0.189 Uiso 1 1 calc R
H6AC H 1.1261 0.8349 1.2229 0.189 Uiso 1 1 calc R
H6 H 0.671(6) 0.658(2) 0.871(3) 0.047(13) Uiso 1 1 d .

loop_
_atom_site_aniso_label
_atom_site_aniso_U_11
_atom_site_aniso_U_22
_atom_site_aniso_U_33
_atom_site_aniso_U_23
_atom_site_aniso_U_13
_atom_site_aniso_U_12
Pt1 0.04295(10) 0.03244(8) 0.02732(8) -0.00349(7) 0.01456(6) -0.00529(8)
P2 0.0392(6) 0.0450(6) 0.0443(6) -0.0054(5) 0.0068(5) 0.0017(5)
Cl4 0.0846(9) 0.0493(6) 0.0300(5) 0.0036(5) 0.0212(6) -0.0061(6)
Cl5 0.0672(8) 0.0508(7) 0.0657(8) -0.0195(6) 0.0204(7) 0.0131(6)
Cl6 0.0962(10) 0.0458(6) 0.0440(6) -0.0105(5) 0.0309(6) 0.0058(6)
Cl7 0.1275(14) 0.0547(8) 0.1164(13) 0.0013(8) 0.0642(11) -0.0337(9)
N1 0.0378(18) 0.0313(17) 0.0275(16) -0.0011(13) 0.0120(14) -0.0022(14)
O2 0.061(2) 0.0472(18) 0.0573(19) -0.0045(15) 0.0270(16) -0.0073(15)
C3 0.048(2) 0.029(2) 0.0232(18) 0.0009(15) 0.0071(17) 0.0011(18)
O4 0.0457(19) 0.056(2) 0.088(3) -0.0128(18) 0.0182(18) 0.0082(16)
C3AA 0.033(2) 0.0300(19) 0.0311(19) -0.0023(16) 0.0085(16) -0.0050(16)
N6 0.042(2) 0.0304(17) 0.0309(17) -0.0050(14) 0.0122(15) 0.0017(16)
C2AA 0.052(3) 0.031(2) 0.047(2) 0.0027(18) 0.017(2) 0.0029(19)
C8 0.045(2) 0.041(2) 0.035(2) 0.0056(18) 0.0119(19) 0.003(2)
C9 0.040(2) 0.034(2) 0.044(2) -0.0094(19) 0.0145(19) -0.0003(19)
C10 0.043(2) 0.036(2) 0.034(2) -0.0063(17) 0.0108(18) -0.0015(18)
C11 0.042(2) 0.031(2) 0.0258(19) -0.0048(16) 0.0079(17) -0.0009(17)
O12 0.053(2) 0.082(2) 0.0463(18) -0.0110(17) -0.0043(16) -0.0040(18)
C13 0.058(3) 0.037(2) 0.040(2) 0.0010(18) 0.016(2) 0.009(2)
C14 0.090(4) 0.024(2) 0.052(3) -0.0002(19) 0.022(3) 0.002(2)
C15 0.045(3) 0.035(2) 0.052(3) 0.004(2) 0.013(2) 0.0027(19)
C16 0.066(4) 0.085(4) 0.066(3) -0.017(3) 0.033(3) -0.026(3)
C1AA 0.073(4) 0.040(2) 0.045(3) 0.002(2) 0.021(2) -0.015(2)
C0AA 0.052(3) 0.046(3) 0.057(3) 0.000(2) 0.022(2) -0.004(2)
C5AA 0.081(4) 0.105(5) 0.065(4) 0.030(4) 0.015(3) 0.000(4)
C4AA 0.077(4) 0.117(6) 0.093(5) -0.034(5) -0.020(4) 0.012(4)
C6AA 0.068(4) 0.239(10) 0.057(4) -0.038(5) -0.014(3) 0.019(5)

loop_
_atom_type_symbol
_atom_type_description
_atom_type_scat_dispersion_real
_atom_type_scat_dispersion_imag
_atom_type_scat_source
C C 0.0033 0.0016 'International Tables Vol C Tables 4.2.6.8 and 6.1.1.4'
H H 0.0000 0.0000 'International Tables Vol C Tables 4.2.6.8 and 6.1.1.4'
Cl Cl 0.1484 0.1585 'International Tables Vol C Tables 4.2.6.8 and 6.1.1.4'
N N 0.0061 0.0033 'International Tables Vol C Tables 4.2.6.8 and 6.1.1.4'
O O 0.0106 0.0060 'International Tables Vol C Tables 4.2.6.8 and 6.1.1.4'
P P 0.1023 0.0942 'International Tables Vol C Tables 4.2.6.8 and 6.1.1.4'
Pt Pt -1.7033 8.3905 'International Tables Vol C Tables 4.2.6.8 and 6.1.1.4'

loop_
_geom_angle_atom_site_label_1
_geom_angle_atom_site_label_2
_geom_angle_atom_site_label_3
_geom_angle
N1 Pt1 N6 82.60(12)
N1 Pt1 Cl6 173.38(9)
N6 Pt1 Cl6 90.90(9)
N1 Pt1 Cl4 94.80(9)
N6 Pt1 Cl4 177.20(9)
Cl6 Pt1 Cl4 91.71(4)
O4 P2 O12 119.4(2)
O4 P2 O2 115.5(2)
O12 P2 O2 103.41(18)
O4 P2 C11 110.61(19)
O12 P2 C11 98.51(18)
O2 P2 C11 107.61(18)
C8 N1 C3AA 119.1(3)
C8 N1 Pt1 125.9(3)
C3AA N1 Pt1 114.9(2)
C16 O2 P2 123.8(3)
C2AA C3 C13 120.0(4)
C2AA C3 N6 121.2(3)
C13 C3 N6 118.8(4)
N1 C3AA C10 121.9(4)
N1 C3AA C11 115.6(3)
C10 C3AA C11 122.4(3)
C3 N6 C11 114.1(3)
C3 N6 Pt1 114.3(2)
C11 N6 Pt1 107.4(2)
C3 N6 H6 112(3)
C11 N6 H6 107(3)
Pt1 N6 H6 101(3)
C0AA C2AA C3 120.6(4)
C0AA C2AA H2A 119.7
C3 C2AA H2A 119.7
N1 C8 C15 121.8(4)
N1 C8 H8 119.1
C15 C8 H8 119.1
C10 C9 C15 120.3(4)
C10 C9 Cl5 120.0(3)
C15 C9 Cl5 119.7(3)
C9 C10 C3AA 118.3(4)
C9 C10 H10 120.8
C3AA C10 H10 120.8
C3AA C11 N6 110.5(3)
C3AA C11 P2 111.2(3)
N6 C11 P2 107.6(3)
C3AA C11 H11 109.2
N6 C11 H11 109.2
P2 C11 H11 109.2
C4AA O12 P2 123.9(4)
C14 C13 C3 119.7(4)
C14 C13 H13 120.2
C3 C13 H13 120.2
C1AA C14 C13 119.7(4)
C1AA C14 H14 120.2
C13 C14 H14 120.2
C8 C15 C9 118.5(4)
C8 C15 H15 120.8
C9 C15 H15 120.8
O2 C16 C5AA 108.3(4)
O2 C16 H16A 110.0
C5AA C16 H16A 110.0
O2 C16 H16B 110.0
C5AA C16 H16B 110.0
H16A C16 H16B 108.4
C14 C1AA C0AA 121.7(4)
C14 C1AA Cl7 118.9(4)
C0AA C1AA Cl7 119.4(4)
C2AA C0AA C1AA 118.4(4)
C2AA C0AA H0A 120.8
C1AA C0AA H0A 120.8
C16 C5AA H5AA 109.5
C16 C5AA H5AC 109.5
H5AA C5AA H5AC 109.5
C16 C5AA H5AB 109.5
H5AA C5AA H5AB 109.5
H5AC C5AA H5AB 109.5
C6AA C4AA O12 112.4(6)
C6AA C4AA H4AA 109.1
O12 C4AA H4AA 109.1
C6AA C4AA H4AB 109.1
O12 C4AA H4AB 109.1
H4AA C4AA H4AB 107.9
C4AA C6AA H6AA 109.5
C4AA C6AA H6AB 109.5
H6AA C6AA H6AB 109.5
C4AA C6AA H6AC 109.5
H6AA C6AA H6AC 109.5
H6AB C6AA H6AC 109.5

loop_
_geom_bond_atom_site_label_1
_geom_bond_atom_site_label_2
_geom_bond_distance
Pt1 N1 2.020(3)
Pt1 N6 2.060(3)
Pt1 Cl6 2.2833(11)
Pt1 Cl4 2.2972(11)
P2 O4 1.459(3)
P2 O12 1.553(3)
P2 O2 1.564(3)
P2 C11 1.850(4)
Cl5 C9 1.727(4)
Cl7 C1AA 1.746(5)
N1 C8 1.347(5)
N1 C3AA 1.349(4)
O2 C16 1.452(5)
C3 C2AA 1.380(6)
C3 C13 1.380(5)
C3 N6 1.456(5)
C3AA C10 1.377(5)
C3AA C11 1.499(5)
N6 C11 1.512(5)
N6 H6 0.91(4)
C2AA C0AA 1.378(6)
C2AA H2A 0.9300
C8 C15 1.372(6)
C8 H8 0.9300
C9 C10 1.375(5)
C9 C15 1.382(6)
C10 H10 0.9300
C11 H11 0.9800
O12 C4AA 1.431(7)
C13 C14 1.378(6)
C13 H13 0.9300
C14 C1AA 1.362(7)
C14 H14 0.9300
C15 H15 0.9300
C16 C5AA 1.485(8)
C16 H16A 0.9700
C16 H16B 0.9700
C1AA C0AA 1.379(6)
C0AA H0A 0.9300
C5AA H5AA 0.9600
C5AA H5AC 0.9600
C5AA H5AB 0.9600
C4AA C6AA 1.429(9)
C4AA H4AA 0.9700
C4AA H4AB 0.9700
C6AA H6AA 0.9600
C6AA H6AB 0.9600
C6AA H6AC 0.9600

loop_
_geom_torsion_atom_site_label_1
_geom_torsion_atom_site_label_2
_geom_torsion_atom_site_label_3
_geom_torsion_atom_site_label_4
_geom_torsion
N6 Pt1 N1 C8 -167.9(3)
Cl6 Pt1 N1 C8 -156.5(7)
Cl4 Pt1 N1 C8 13.2(3)
N6 Pt1 N1 C3AA 8.1(3)
Cl6 Pt1 N1 C3AA 19.5(10)
Cl4 Pt1 N1 C3AA -170.9(2)
O4 P2 O2 C16 24.1(4)
O12 P2 O2 C16 156.4(4)
C11 P2 O2 C16 -100.0(4)
C8 N1 C3AA C10 1.8(5)
Pt1 N1 C3AA C10 -174.5(3)
C8 N1 C3AA C11 -174.8(3)
Pt1 N1 C3AA C11 8.9(4)
C2AA C3 N6 C11 46.8(5)
C13 C3 N6 C11 -134.1(4)
C2AA C3 N6 Pt1 -77.4(4)
C13 C3 N6 Pt1 101.7(4)
N1 Pt1 N6 C3 105.7(3)
Cl6 Pt1 N6 C3 -73.0(2)
Cl4 Pt1 N6 C3 128(2)
N1 Pt1 N6 C11 -22.0(2)
Cl6 Pt1 N6 C11 159.3(2)
Cl4 Pt1 N6 C11 0(2)
C13 C3 C2AA C0AA -0.3(6)
N6 C3 C2AA C0AA 178.8(4)
C3AA N1 C8 C15 0.3(6)
Pt1 N1 C8 C15 176.1(3)
C15 C9 C10 C3AA -0.1(6)
Cl5 C9 C10 C3AA -179.7(3)
N1 C3AA C10 C9 -1.9(6)
C11 C3AA C10 C9 174.5(4)
N1 C3AA C11 N6 -27.9(4)
C10 C3AA C11 N6 155.5(3)
N1 C3AA C11 P2 91.5(3)
C10 C3AA C11 P2 -85.0(4)
C3 N6 C11 C3AA -95.7(4)
Pt1 N6 C11 C3AA 32.0(3)
C3 N6 C11 P2 142.7(3)
Pt1 N6 C11 P2 -89.5(2)
O4 P2 C11 C3AA -137.1(3)
O12 P2 C11 C3AA 97.0(3)
O2 P2 C11 C3AA -10.1(3)
O4 P2 C11 N6 -16.0(3)
O12 P2 C11 N6 -141.9(3)
O2 P2 C11 N6 111.0(3)
O4 P2 O12 C4AA 64.5(5)
O2 P2 O12 C4AA -65.5(5)
C11 P2 O12 C4AA -176.0(5)
C2AA C3 C13 C14 0.0(6)
N6 C3 C13 C14 -179.2(4)
C3 C13 C14 C1AA 0.6(7)
N1 C8 C15 C9 -2.2(6)
C10 C9 C15 C8 2.0(6)
Cl5 C9 C15 C8 -178.3(3)
P2 O2 C16 C5AA 176.6(4)
C13 C14 C1AA C0AA -0.9(7)
C13 C14 C1AA Cl7 -179.2(4)
C3 C2AA C0AA C1AA 0.0(6)
C14 C1AA C0AA C2AA 0.6(7)
Cl7 C1AA C0AA C2AA 178.9(4)
P2 O12 C4AA C6AA -166.2(5)
